data_9000202
loop_
_publ_author_name
'Bakakin, V. V.'
'Belov, N. V.'
'Borisov, S. V.'
'Solovyeva, L. P.'

_publ_section_title
;
 The crystal structure of nordite and its relationship to melilite and
 datolite-gadolinite
;
_journal_name_full 'American Mineralogist'
_journal_page_first 1167
_journal_page_last 1181
_journal_volume 55
_journal_year 1970
_chemical_formula_sum 'La Na3 O17 Si6 Sr Zn'
_chemical_name_mineral Nordite-(La)
_space_group_IT_number 54
_symmetry_space_group_name_Hall '-P 2a 2ac'
_symmetry_space_group_name_H-M 'P c c a'
_cell_angle_alpha 90
_cell_angle_beta 90
_cell_angle_gamma 90
_cell_length_a 14.27
_cell_length_b 5.16
_cell_length_c 19.45
_cell_formula_units_Z 4
_cell_volume 1432.166
_database_code_amcsd 0000207
_exptl_crystal_density_diffrn 3.717
_cod_original_formula_sum 'Na3 Sr La Zn Si6 O17'
_cod_database_code 9000202

loop_
_space_group_symop_operation_xyz
x,y,z
x,-y,1/2+z
-x,y,1/2-z
1/2-x,y,1/2+z
1/2+x,-y,1/2-z
1/2+x,y,-z
1/2-x,-y,z
-x,-y,-z

loop_
_atom_site_label
_atom_site_fract_x
_atom_site_fract_y
_atom_site_fract_z
_atom_site_U_iso_or_equiv
Na1 0.00000 0.00000 0.00000 0.02596
Na2 0.06960 0.01250 0.16930 0.02660
Sr 0.25000 0.00000 0.02170 0.00076
La 0.25000 0.00000 0.31940 0.00494
Zn 0.25000 0.50000 0.16870 0.01153
Si1 0.09800 0.45420 0.06230 0.00773
Si2 0.10190 0.54330 0.27470 0.00583
Si3 0.11160 0.55160 -0.08190 0.00393
O1 0.99550 0.33890 0.08110 0.01064
O2 0.17010 0.29950 0.11010 0.00887
O3 0.11720 0.35370 -0.01310 0.01887
O4 0.10190 0.76400 0.06720 0.02077
O5 0.00000 0.63660 0.25000 0.01621
O6 0.17830 0.70900 0.23210 0.01051
O7 0.12210 0.65030 0.35320 0.01267
O8 0.11780 0.23920 0.27140 0.01596
O9 0.18570 0.22260 0.41730 0.01406

loop_
_cod_related_entry_id
_cod_related_entry_database
_cod_related_entry_code
1 AMCSD 0000207
